data_7706064
loop_
_publ_author_name
'Fish, Heather'
'Hart, Sam'
'Lamb, Katie J.'
'North, Michael'
'Quek, Sophie C. Z.'
'Whitwood, Adrian C.'
'Woods, Barnaby'
'Wu, Xiao'

_publ_section_title
;
 Structural analysis of five-coordinate aluminium(salen) complexes and its
 relationship to their catalytic activity.
;
_journal_issue 2
_journal_name_full 'Dalton transactions (Cambridge, England : 2003)'
_journal_page_first 587
_journal_page_last 598
_journal_paper_doi 10.1039/d0dt03598j
_journal_volume 50
_journal_year 2021
_chemical_absolute_configuration ad
_chemical_formula_moiety 'Cl, C72 H107 Al2 N4 O6, 0.313(H2 O)'
_chemical_formula_sum 'C72 H107.62 Al2 Cl N4 O6.31'
_chemical_formula_weight 1219.61
_space_group_crystal_system orthorhombic
_space_group_IT_number 19
_space_group_name_Hall 'P 2ac 2ab'
_space_group_name_H-M_alt 'P 21 21 21'
_atom_sites_solution_hydrogens mixed
_atom_sites_solution_primary iterative
_audit_creation_date 2020-11-10
_audit_creation_method
;
Olex2 1.3
(compiled 2020.07.31 svn.rc2a77460 for OlexSys, GUI svn.r6145)
;
_audit_update_record
;
2020-11-10 deposited with the CCDC.	2020-12-15 downloaded from the CCDC.
;
_cell_angle_alpha 90
_cell_angle_beta 90
_cell_angle_gamma 90
_cell_formula_units_Z 4
_cell_length_a 14.4538(4)
_cell_length_b 19.9792(4)
_cell_length_c 28.2756(6)
_cell_measurement_reflns_used 10929
_cell_measurement_temperature 110.1(2)
_cell_measurement_theta_max 31.3450
_cell_measurement_theta_min 3.2750
_cell_volume 8165.3(3)
_computing_cell_refinement
;
CrysAlisPro, Agilent Technologies,
Version 1.171.37.31 (release 14-01-2014 CrysAlis171 .NET)
(compiled Jan 14 2014,18:38:05)
;
_computing_data_collection
;
CrysAlisPro, Agilent Technologies,
Version 1.171.37.31 (release 14-01-2014 CrysAlis171 .NET)
(compiled Jan 14 2014,18:38:05)
;
_computing_data_reduction
;
CrysAlisPro, Agilent Technologies,
Version 1.171.37.31 (release 14-01-2014 CrysAlis171 .NET)
(compiled Jan 14 2014,18:38:05)
;
_computing_molecular_graphics 'Olex2 1.3 (Dolomanov et al., 2009)'
_computing_publication_material 'Olex2 1.3 (Dolomanov et al., 2009)'
_computing_structure_refinement 'SHELXL 2018/3 (Sheldrick, 2015)'
_computing_structure_solution 'olex2.solve 1.3 (Bourhis et al., 2015)'
_diffrn_ambient_environment N~2~
_diffrn_ambient_temperature 110.1(2)
_diffrn_detector 'CCD plate'
_diffrn_detector_area_resol_mean 16.1450
_diffrn_detector_type Eos
_diffrn_measured_fraction_theta_full 0.996
_diffrn_measured_fraction_theta_max 0.906
_diffrn_measurement_details
;
#__ type_ start__ end____ width___ exp.time_
  1 omega  -81.00  -45.00   0.7500  125.0000
omega____ theta____ kappa____ phi______ frames
    -      -25.1672  -77.0000  120.0000 48

#__ type_ start__ end____ width___ exp.time_
  2 omega   44.00   88.25   0.7500  125.0000
omega____ theta____ kappa____ phi______ frames
    -       26.5735  178.0000  -90.0000 59

#__ type_ start__ end____ width___ exp.time_
  3 omega  -36.00   40.50   0.7500  125.0000
omega____ theta____ kappa____ phi______ frames
    -       26.5735  -37.0000    0.0000 102

#__ type_ start__ end____ width___ exp.time_
  4 omega  -95.00  -69.50   0.7500  125.0000
omega____ theta____ kappa____ phi______ frames
    -      -25.1672  -77.0000    0.0000 34
;
_diffrn_measurement_device 'four-circle diffractometer'
_diffrn_measurement_device_type 'SuperNova, Single source at offset, Eos'
_diffrn_measurement_method '\w scans'
_diffrn_orient_matrix_UB_11 -0.0171529000
_diffrn_orient_matrix_UB_12 -0.0244000000
_diffrn_orient_matrix_UB_13 0.0159810000
_diffrn_orient_matrix_UB_21 0.0457087000
_diffrn_orient_matrix_UB_22 -0.0113634000
_diffrn_orient_matrix_UB_23 0.0041706000
_diffrn_orient_matrix_UB_31 0.0044309000
_diffrn_orient_matrix_UB_32 0.0231941000
_diffrn_orient_matrix_UB_33 0.0188889000
_diffrn_radiation_monochromator mirror
_diffrn_radiation_probe x-ray
_diffrn_radiation_type 'Mo K\a'
_diffrn_radiation_wavelength 0.71073
_diffrn_reflns_av_R_equivalents 0.0321
_diffrn_reflns_av_unetI/netI 0.0533
_diffrn_reflns_Laue_measured_fraction_full 0.996
_diffrn_reflns_Laue_measured_fraction_max 0.906
_diffrn_reflns_limit_h_max 18
_diffrn_reflns_limit_h_min -20
_diffrn_reflns_limit_k_max 29
_diffrn_reflns_limit_k_min -27
_diffrn_reflns_limit_l_max 42
_diffrn_reflns_limit_l_min -32
_diffrn_reflns_number 37091
_diffrn_reflns_point_group_measured_fraction_full 0.907
_diffrn_reflns_point_group_measured_fraction_max 0.782
_diffrn_reflns_theta_full 25.000
_diffrn_reflns_theta_max 32.227
_diffrn_reflns_theta_min 2.867
_diffrn_source 'SuperNova (Mo) X-ray Source'
_exptl_absorpt_coefficient_mu 0.113
_exptl_absorpt_correction_T_max 0.982
_exptl_absorpt_correction_T_min 0.965
_exptl_absorpt_correction_type analytical
_exptl_absorpt_process_details
;
CrysAlisPro, Agilent Technologies,
Version 1.171.37.31 (release 14-01-2014 CrysAlis171 .NET)
(compiled Jan 14 2014,18:38:05)
Analytical numeric absorption correction using a multifaceted crystal
			model based on expressions derived by R.C. Clark & J.S. Reid.
(Clark, R. C. & Reid, J. S. (1995). Acta Cryst. A51, 887-897)
Empirical absorption correction using spherical harmonics,
 implemented in SCALE3 ABSPACK scaling algorithm.
;
_exptl_crystal_colour yellow
_exptl_crystal_colour_primary yellow
_exptl_crystal_density_diffrn 0.992
_exptl_crystal_description block
_exptl_crystal_F_000 2644
_exptl_crystal_recrystallization_method 'Re-crystallisation from solvent: dichloromethane'
_exptl_crystal_size_max 0.3377
_exptl_crystal_size_mid 0.253
_exptl_crystal_size_min 0.1485
_refine_diff_density_max 0.766
_refine_diff_density_min -0.300
_refine_diff_density_rms 0.056
_refine_ls_abs_structure_details
;
 Flack x determined using 6207 quotients [(I+)-(I-)]/[(I+)+(I-)]
 (Parsons, Flack and Wagner, Acta Cryst. B69 (2013) 249-259).
;
_refine_ls_abs_structure_Flack 0.14(3)
_refine_ls_extinction_method none
_refine_ls_goodness_of_fit_ref 1.020
_refine_ls_hydrogen_treatment mixed
_refine_ls_matrix_type full
_refine_ls_number_parameters 808
_refine_ls_number_reflns 22588
_refine_ls_number_restraints 0
_refine_ls_restrained_S_all 1.020
_refine_ls_R_factor_all 0.0607
_refine_ls_R_factor_gt 0.0470
_refine_ls_shift/su_max 0.001
_refine_ls_shift/su_mean 0.000
_refine_ls_structure_factor_coef Fsqd
_refine_ls_weighting_details 'w=1/[\s^2^(Fo^2^)+(0.0773P)^2^] where P=(Fo^2^+2Fc^2^)/3'
_refine_ls_weighting_scheme calc
_refine_ls_wR_factor_gt 0.1226
_refine_ls_wR_factor_ref 0.1322
_reflns_Friedel_coverage 0.604
_reflns_Friedel_fraction_full 0.799
_reflns_Friedel_fraction_max 0.636
_reflns_number_gt 18692
_reflns_number_total 22588
_reflns_threshold_expression 'I > 2\s(I)'
_cod_data_source_file d0dt03598j2.cif
_cod_data_source_block mn1405
_cod_depositor_comments 'Adding full bibliography for 7706064.cif.'
_cod_database_code 7706064
_shelx_shelxl_version_number 2018/3
_chemical_oxdiff_formula 'C36 H52 Al1 Cl1 N2 O2'
_chemical_oxdiff_usercomment 'Sophie's SQ2002'
_shelx_space_group_comment
;
The symmetry employed for this shelxl refinement is uniquely defined
by the following loop, which should always be used as a source of
symmetry information in preference to the above space-group names.
They are only intended as comments.
;
_shelx_estimated_absorpt_t_max 0.983
_shelx_estimated_absorpt_t_min 0.963
_reflns_odcompleteness_completeness 99.76
_reflns_odcompleteness_iscentric 1
_reflns_odcompleteness_theta 26.32
_olex2_refinement_description
;
1. Fixed Uiso
 At 1.2 times of:
  All C(H) groups, All C(H,H) groups
 At 1.5 times of:
  All C(H,H,H) groups, All O(H,H) groups
2. Others
 Sof(O7)=Sof(H7A)=Sof(H7B)=FVAR(1)
3.a Free rotating group:
 O7(H7A,H7B)
3.b Rotating group:
 O3(H3A,H3B)
3.c Ternary CH refined with riding coordinates:
 C16(H16), C21(H21), C52(H52), C57(H57)
3.d Secondary CH2 refined with riding coordinates:
 C17(H17A,H17B), C18(H18A,H18B), C19(H19A,H19B), C20(H20A,H20B), C53(H53A,
 H53B), C54(H54A,H54B), C55(H55A,H55B), C56(H56A,H56B)
3.e Aromatic/amide H refined with riding coordinates:
 C3(H3), C5(H5), C7(H7), C22(H22), C24(H24), C26(H26), C39(H39), C41(H41),
 C43(H43), C58(H58), C60(H60), C62(H62)
3.f Idealised Me refined as rotating group:
 C9(H9A,H9B,H9C), C10(H10A,H10B,H10C), C11(H11A,H11B,H11C), C13(H13A,H13B,
 H13C), C14(H14A,H14B,H14C), C15(H15A,H15B,H15C), C30(H30A,H30B,H30C), C31(H31A,
 H31B,H31C), C32(H32A,H32B,H32C), C34(H34A,H34B,H34C), C35(H35A,H35B,H35C),
 C36(H36A,H36B,H36C), C45(H45A,H45B,H45C), C46(H46A,H46B,H46C), C47(H47A,H47B,
 H47C), C49(H49A,H49B,H49C), C50(H50A,H50B,H50C), C51(H51A,H51B,H51C), C66(H66A,
 H66B,H66C), C67(H67A,H67B,H67C), C68(H68A,H68B,H68C), C70(H70A,H70B,H70C),
 C71(H71A,H71B,H71C), C72(H72A,H72B,H72C)
;
_smtbx_masks_void_probe_radius 1.2
_smtbx_masks_void_truncation_radius 1.2
_olex2_date_sample_data_collection 2014-04-09
_olex2_date_sample_submission 2014-03-28
_olex2_exptl_crystal_mounting_method 'oil on loop'
_olex2_submission_original_sample_id SQ2002
_olex2_submission_special_instructions 'No special instructions were received'

loop_
_space_group_symop_operation_xyz
'x, y, z'
'-x+1/2, -y, z+1/2'
'x+1/2, -y+1/2, -z'
'-x, y+1/2, -z+1/2'

loop_
_atom_site_label
_atom_site_type_symbol
_atom_site_fract_x
_atom_site_fract_y
_atom_site_fract_z
_atom_site_U_iso_or_equiv
_atom_site_adp_type
_atom_site_occupancy
_atom_site_site_symmetry_order
_atom_site_calc_flag
_atom_site_refinement_flags_posn
_atom_site_refinement_flags_adp
_atom_site_refinement_flags_occupancy
_atom_site_disorder_assembly
_atom_site_disorder_group
Cl1 Cl 0.35182(6) 0.61291(4) 0.39298(2) 0.03629(16) Uani 1 1 d . . . . .
Al1 Al 0.39781(5) 0.42748(3) 0.31060(2) 0.01561(13) Uani 1 1 d . . . . .
Al2 Al 0.48026(4) 0.25582(3) 0.29615(2) 0.01483(12) Uani 1 1 d . . . . .
C1 C 0.57591(15) 0.48930(11) 0.31925(8) 0.0184(4) Uani 1 1 d . . . . .
C2 C 0.65919(16) 0.50826(12) 0.29533(9) 0.0207(4) Uani 1 1 d . . . . .
C3 C 0.73485(17) 0.52420(13) 0.32303(10) 0.0250(5) Uani 1 1 d . . . . .
H3 H 0.790010 0.536985 0.307152 0.030 Uiso 1 1 calc R U . . .
C4 C 0.73704(17) 0.52306(13) 0.37320(10) 0.0258(5) Uani 1 1 d . . . . .
C5 C 0.65589(17) 0.50459(13) 0.39502(9) 0.0252(5) Uani 1 1 d . . . . .
H5 H 0.653730 0.503300 0.428588 0.030 Uiso 1 1 calc R U . . .
C6 C 0.57657(16) 0.48768(12) 0.36947(9) 0.0210(4) Uani 1 1 d . . . . .
C7 C 0.49666(16) 0.46710(12) 0.39646(9) 0.0215(5) Uani 1 1 d . . . . .
H7 H 0.498822 0.473606 0.429727 0.026 Uiso 1 1 calc R U . . .
C8 C 0.66433(17) 0.50597(13) 0.24131(9) 0.0239(5) Uani 1 1 d . . . . .
C9 C 0.59244(18) 0.55202(13) 0.21911(9) 0.0254(5) Uani 1 1 d . . . . .
H9A H 0.530707 0.539597 0.230434 0.038 Uiso 1 1 calc R U . . .
H9B H 0.594721 0.547635 0.184606 0.038 Uiso 1 1 calc R U . . .
H9C H 0.605644 0.598462 0.227992 0.038 Uiso 1 1 calc R U . . .
C10 C 0.6488(2) 0.43305(14) 0.22476(10) 0.0333(6) Uani 1 1 d . . . . .
H10A H 0.697027 0.404229 0.238098 0.050 Uiso 1 1 calc R U . . .
H10B H 0.651398 0.431122 0.190158 0.050 Uiso 1 1 calc R U . . .
H10C H 0.587970 0.417580 0.235551 0.050 Uiso 1 1 calc R U . . .
C11 C 0.75950(19) 0.52739(15) 0.22347(10) 0.0316(6) Uani 1 1 d . . . . .
H11A H 0.806927 0.498045 0.237026 0.047 Uiso 1 1 calc R U . . .
H11B H 0.771516 0.573728 0.233037 0.047 Uiso 1 1 calc R U . . .
H11C H 0.761174 0.524148 0.188899 0.047 Uiso 1 1 calc R U . . .
C12 C 0.82686(18) 0.53872(14) 0.39976(10) 0.0289(6) Uani 1 1 d . . . . .
C13 C 0.9037(2) 0.49270(17) 0.38295(14) 0.0448(8) Uani 1 1 d . . . . .
H13A H 0.888240 0.446302 0.390929 0.067 Uiso 1 1 calc R U . . .
H13B H 0.961871 0.505167 0.398454 0.067 Uiso 1 1 calc R U . . .
H13C H 0.910712 0.496926 0.348600 0.067 Uiso 1 1 calc R U . . .
C14 C 0.8540(2) 0.61183(16) 0.39120(12) 0.0389(7) Uani 1 1 d . . . . .
H14A H 0.858206 0.620167 0.357115 0.058 Uiso 1 1 calc R U . . .
H14B H 0.914091 0.620761 0.405972 0.058 Uiso 1 1 calc R U . . .
H14C H 0.807101 0.641336 0.405043 0.058 Uiso 1 1 calc R U . . .
C15 C 0.8145(2) 0.5279(2) 0.45337(12) 0.0471(9) Uani 1 1 d . . . . .
H15A H 0.771300 0.561256 0.465887 0.071 Uiso 1 1 calc R U . . .
H15B H 0.874505 0.532628 0.469196 0.071 Uiso 1 1 calc R U . . .
H15C H 0.789991 0.482891 0.459103 0.071 Uiso 1 1 calc R U . . .
C16 C 0.34420(15) 0.42422(12) 0.41041(8) 0.0185(4) Uani 1 1 d . . . . .
H16 H 0.298866 0.461956 0.408759 0.022 Uiso 1 1 calc R U . . .
C17 C 0.36681(19) 0.41168(14) 0.46236(8) 0.0258(5) Uani 1 1 d . . . . .
H17A H 0.392670 0.452931 0.476561 0.031 Uiso 1 1 calc R U . . .
H17B H 0.414032 0.375964 0.464861 0.031 Uiso 1 1 calc R U . . .
C18 C 0.2793(2) 0.39070(16) 0.48953(9) 0.0320(6) Uani 1 1 d . . . . .
H18A H 0.295996 0.379796 0.522598 0.038 Uiso 1 1 calc R U . . .
H18B H 0.235089 0.428526 0.490130 0.038 Uiso 1 1 calc R U . . .
C19 C 0.23325(19) 0.33006(14) 0.46666(9) 0.0274(5) Uani 1 1 d . . . . .
H19A H 0.175513 0.319431 0.483936 0.033 Uiso 1 1 calc R U . . .
H19B H 0.274990 0.290942 0.469290 0.033 Uiso 1 1 calc R U . . .
C20 C 0.21058(17) 0.34229(13) 0.41453(8) 0.0223(5) Uani 1 1 d . . . . .
H20A H 0.184364 0.301127 0.400379 0.027 Uiso 1 1 calc R U . . .
H20B H 0.164003 0.378411 0.411750 0.027 Uiso 1 1 calc R U . . .
C21 C 0.29872(16) 0.36218(11) 0.38827(8) 0.0181(4) Uani 1 1 d . . . . .
H21 H 0.343441 0.324211 0.391133 0.022 Uiso 1 1 calc R U . . .
C22 C 0.21347(15) 0.36772(11) 0.31472(8) 0.0189(4) Uani 1 1 d . . . . .
H22 H 0.164442 0.346837 0.331538 0.023 Uiso 1 1 calc R U . . .
C23 C 0.19673(15) 0.38498(11) 0.26589(8) 0.0186(4) Uani 1 1 d . . . . .
C24 C 0.10729(16) 0.37164(11) 0.24837(9) 0.0199(4) Uani 1 1 d . . . . .
H24 H 0.062663 0.351917 0.268722 0.024 Uiso 1 1 calc R U . . .
C25 C 0.08303(16) 0.38657(11) 0.20235(9) 0.0205(4) Uani 1 1 d . . . . .
C26 C 0.15126(16) 0.41939(12) 0.17483(8) 0.0208(4) Uani 1 1 d . . . . .
H26 H 0.135361 0.431213 0.143315 0.025 Uiso 1 1 calc R U . . .
C27 C 0.23945(16) 0.43558(11) 0.19038(8) 0.0189(4) Uani 1 1 d . . . . .
C28 C 0.26493(15) 0.41489(11) 0.23701(8) 0.0174(4) Uani 1 1 d . . . . .
C29 C -0.01125(16) 0.37021(12) 0.18082(9) 0.0231(5) Uani 1 1 d . . . . .
C30 C -0.08129(18) 0.34823(14) 0.21852(11) 0.0308(6) Uani 1 1 d . . . . .
H30A H -0.061301 0.305722 0.232475 0.046 Uiso 1 1 calc R U . . .
H30B H -0.142233 0.342476 0.203886 0.046 Uiso 1 1 calc R U . . .
H30C H -0.085064 0.382447 0.243277 0.046 Uiso 1 1 calc R U . . .
C31 C 0.0010(2) 0.31379(15) 0.14487(12) 0.0361(6) Uani 1 1 d . . . . .
H31A H 0.044735 0.327896 0.120339 0.054 Uiso 1 1 calc R U . . .
H31B H -0.058862 0.303410 0.130318 0.054 Uiso 1 1 calc R U . . .
H31C H 0.024906 0.273890 0.160890 0.054 Uiso 1 1 calc R U . . .
C32 C -0.05136(18) 0.43161(14) 0.15564(11) 0.0320(6) Uani 1 1 d . . . . .
H32A H -0.060736 0.467705 0.178611 0.048 Uiso 1 1 calc R U . . .
H32B H -0.110734 0.419816 0.141127 0.048 Uiso 1 1 calc R U . . .
H32C H -0.008254 0.446585 0.131062 0.048 Uiso 1 1 calc R U . . .
C33 C 0.30572(16) 0.47823(12) 0.16048(8) 0.0210(4) Uani 1 1 d . . . . .
C34 C 0.2608(2) 0.50021(17) 0.11356(10) 0.0333(6) Uani 1 1 d . . . . .
H34A H 0.246746 0.460615 0.094408 0.050 Uiso 1 1 calc R U . . .
H34B H 0.303639 0.529283 0.096237 0.050 Uiso 1 1 calc R U . . .
H34C H 0.203530 0.524696 0.120197 0.050 Uiso 1 1 calc R U . . .
C35 C 0.32965(18) 0.54296(12) 0.18808(10) 0.0257(5) Uani 1 1 d . . . . .
H35A H 0.272472 0.566719 0.196150 0.039 Uiso 1 1 calc R U . . .
H35B H 0.368721 0.571796 0.168405 0.039 Uiso 1 1 calc R U . . .
H35C H 0.362885 0.531294 0.217143 0.039 Uiso 1 1 calc R U . . .
C36 C 0.39559(18) 0.44051(13) 0.14868(9) 0.0265(5) Uani 1 1 d . . . . .
H36A H 0.424882 0.425272 0.178024 0.040 Uiso 1 1 calc R U . . .
H36B H 0.437884 0.470462 0.131768 0.040 Uiso 1 1 calc R U . . .
H36C H 0.381258 0.401765 0.128728 0.040 Uiso 1 1 calc R U . . .
C37 C 0.36680(16) 0.18994(11) 0.36510(8) 0.0171(4) Uani 1 1 d . . . . .
C38 C 0.36310(17) 0.16223(12) 0.41162(8) 0.0206(4) Uani 1 1 d . . . . .
C39 C 0.27831(19) 0.13986(13) 0.42771(8) 0.0251(5) Uani 1 1 d . . . . .
H39 H 0.275842 0.121641 0.458720 0.030 Uiso 1 1 calc R U . . .
C40 C 0.19530(18) 0.14198(12) 0.40173(9) 0.0236(5) Uani 1 1 d . . . . .
C41 C 0.20087(17) 0.16890(12) 0.35695(9) 0.0220(5) Uani 1 1 d . . . . .
H41 H 0.146726 0.170512 0.337943 0.026 Uiso 1 1 calc R U . . .
C42 C 0.28426(16) 0.19404(12) 0.33857(8) 0.0189(4) Uani 1 1 d . . . . .
C43 C 0.28378(16) 0.21783(11) 0.29033(8) 0.0183(4) Uani 1 1 d . . . . .
H43 H 0.227570 0.214588 0.273071 0.022 Uiso 1 1 calc R U . . .
C44 C 0.45016(18) 0.15781(13) 0.44237(8) 0.0234(5) Uani 1 1 d . . . . .
C45 C 0.4876(2) 0.22855(14) 0.45137(10) 0.0299(6) Uani 1 1 d . . . . .
H45A H 0.497734 0.251209 0.421075 0.045 Uiso 1 1 calc R U . . .
H45B H 0.546215 0.225664 0.468650 0.045 Uiso 1 1 calc R U . . .
H45C H 0.442667 0.253946 0.470139 0.045 Uiso 1 1 calc R U . . .
C46 C 0.5233(2) 0.11413(14) 0.41811(9) 0.0286(5) Uani 1 1 d . . . . .
H46A H 0.497632 0.069539 0.412102 0.043 Uiso 1 1 calc R U . . .
H46B H 0.577671 0.110178 0.438650 0.043 Uiso 1 1 calc R U . . .
H46C H 0.541484 0.134742 0.388055 0.043 Uiso 1 1 calc R U . . .
C47 C 0.4309(2) 0.1262(2) 0.49078(10) 0.0431(8) Uani 1 1 d . . . . .
H47A H 0.384660 0.152964 0.507645 0.065 Uiso 1 1 calc R U . . .
H47B H 0.488248 0.124770 0.509226 0.065 Uiso 1 1 calc R U . . .
H47C H 0.407427 0.080573 0.486397 0.065 Uiso 1 1 calc R U . . .
C48 C 0.1059(2) 0.11568(15) 0.42379(10) 0.0316(6) Uani 1 1 d . . . . .
C49 C 0.1200(3) 0.0481(2) 0.44648(13) 0.0512(9) Uani 1 1 d . . . . .
H49A H 0.147592 0.017324 0.423450 0.077 Uiso 1 1 calc R U . . .
H49B H 0.060211 0.030337 0.456971 0.077 Uiso 1 1 calc R U . . .
H49C H 0.161354 0.052639 0.473761 0.077 Uiso 1 1 calc R U . . .
C50 C 0.0721(3) 0.1681(2) 0.46047(14) 0.0576(11) Uani 1 1 d . . . . .
H50A H 0.119548 0.174092 0.484890 0.086 Uiso 1 1 calc R U . . .
H50B H 0.014696 0.152364 0.475150 0.086 Uiso 1 1 calc R U . . .
H50C H 0.060873 0.210867 0.444535 0.086 Uiso 1 1 calc R U . . .
C51 C 0.0291(2) 0.10850(16) 0.38668(12) 0.0360(6) Uani 1 1 d . . . . .
H51A H 0.018094 0.151914 0.371574 0.054 Uiso 1 1 calc R U . . .
H51B H -0.027803 0.093165 0.402065 0.054 Uiso 1 1 calc R U . . .
H51C H 0.048074 0.075834 0.362709 0.054 Uiso 1 1 calc R U . . .
C52 C 0.35349(15) 0.25712(12) 0.21809(7) 0.0179(4) Uani 1 1 d . . . . .
H52 H 0.369635 0.305399 0.213713 0.021 Uiso 1 1 calc R U . . .
C53 C 0.26445(16) 0.24350(13) 0.19051(8) 0.0211(4) Uani 1 1 d . . . . .
H53A H 0.213373 0.271086 0.203321 0.025 Uiso 1 1 calc R U . . .
H53B H 0.247021 0.195770 0.193512 0.025 Uiso 1 1 calc R U . . .
C54 C 0.28111(17) 0.26097(14) 0.13847(8) 0.0245(5) Uani 1 1 d . . . . .
H54A H 0.225258 0.249500 0.119888 0.029 Uiso 1 1 calc R U . . .
H54B H 0.291514 0.309771 0.135529 0.029 Uiso 1 1 calc R U . . .
C55 C 0.36442(18) 0.22364(15) 0.11806(8) 0.0284(6) Uani 1 1 d . . . . .
H55A H 0.350524 0.175145 0.117039 0.034 Uiso 1 1 calc R U . . .
H55B H 0.375304 0.238938 0.085220 0.034 Uiso 1 1 calc R U . . .
C56 C 0.45215(17) 0.23494(15) 0.14722(8) 0.0264(5) Uani 1 1 d . . . . .
H56A H 0.503331 0.207492 0.134365 0.032 Uiso 1 1 calc R U . . .
H56B H 0.470616 0.282600 0.145554 0.032 Uiso 1 1 calc R U . . .
C57 C 0.43333(15) 0.21538(12) 0.19839(8) 0.0187(4) Uani 1 1 d . . . . .
H57 H 0.414367 0.167255 0.198987 0.022 Uiso 1 1 calc R U . . .
C58 C 0.59211(15) 0.20150(12) 0.21868(8) 0.0186(4) Uani 1 1 d . . . . .
H58 H 0.596072 0.182724 0.187877 0.022 Uiso 1 1 calc R U . . .
C59 C 0.67483(15) 0.20234(12) 0.24621(8) 0.0171(4) Uani 1 1 d . . . . .
C60 C 0.75380(16) 0.17257(12) 0.22604(8) 0.0199(4) Uani 1 1 d . . . . .
H60 H 0.750266 0.154505 0.195011 0.024 Uiso 1 1 calc R U . . .
C61 C 0.83616(16) 0.16918(12) 0.25049(9) 0.0201(4) Uani 1 1 d . . . . .
C62 C 0.83866(15) 0.20121(12) 0.29501(9) 0.0204(4) Uani 1 1 d . . . . .
H62 H 0.895335 0.200122 0.312010 0.025 Uiso 1 1 calc R U . . .
C63 C 0.76433(15) 0.23425(11) 0.31584(8) 0.0188(4) Uani 1 1 d . . . . .
C64 C 0.67724(15) 0.23141(11) 0.29188(8) 0.0168(4) Uani 1 1 d . . . . .
C65 C 0.91945(16) 0.12955(12) 0.23193(10) 0.0246(5) Uani 1 1 d . . . . .
C66 C 0.9151(2) 0.1217(2) 0.17823(12) 0.0468(9) Uani 1 1 d . . . . .
H66A H 0.862876 0.092709 0.169841 0.070 Uiso 1 1 calc R U . . .
H66B H 0.972765 0.101549 0.166856 0.070 Uiso 1 1 calc R U . . .
H66C H 0.906784 0.165703 0.163562 0.070 Uiso 1 1 calc R U . . .
C67 C 1.01148(16) 0.16348(13) 0.24422(10) 0.0262(5) Uani 1 1 d . . . . .
H67A H 1.014300 0.207493 0.228988 0.039 Uiso 1 1 calc R U . . .
H67B H 1.062842 0.135719 0.232937 0.039 Uiso 1 1 calc R U . . .
H67C H 1.016145 0.168915 0.278580 0.039 Uiso 1 1 calc R U . . .
C68 C 0.9193(2) 0.05966(14) 0.25586(16) 0.0461(9) Uani 1 1 d . . . . .
H68A H 0.917759 0.065110 0.290300 0.069 Uiso 1 1 calc R U . . .
H68B H 0.975409 0.035243 0.246831 0.069 Uiso 1 1 calc R U . . .
H68C H 0.864721 0.034487 0.245578 0.069 Uiso 1 1 calc R U . . .
C69 C 0.77456(17) 0.26949(13) 0.36348(9) 0.0245(5) Uani 1 1 d . . . . .
C70 C 0.8754(2) 0.2759(2) 0.37881(13) 0.0490(9) Uani 1 1 d . . . . .
H70A H 0.901120 0.231302 0.384652 0.073 Uiso 1 1 calc R U . . .
H70B H 0.878916 0.302569 0.407862 0.073 Uiso 1 1 calc R U . . .
H70C H 0.910944 0.298057 0.353778 0.073 Uiso 1 1 calc R U . . .
C71 C 0.7199(3) 0.2314(2) 0.40113(11) 0.0540(10) Uani 1 1 d . . . . .
H71A H 0.654546 0.229438 0.391918 0.081 Uiso 1 1 calc R U . . .
H71B H 0.725549 0.254557 0.431553 0.081 Uiso 1 1 calc R U . . .
H71C H 0.744392 0.185890 0.404050 0.081 Uiso 1 1 calc R U . . .
C72 C 0.7375(3) 0.34164(16) 0.36057(14) 0.0481(9) Uani 1 1 d . . . . .
H72A H 0.768093 0.365240 0.334519 0.072 Uiso 1 1 calc R U . . .
H72B H 0.750185 0.364935 0.390371 0.072 Uiso 1 1 calc R U . . .
H72C H 0.670591 0.340672 0.354960 0.072 Uiso 1 1 calc R U . . .
N1 N 0.42316(13) 0.44083(9) 0.37933(7) 0.0172(4) Uani 1 1 d . . . . .
N2 N 0.28929(13) 0.37827(9) 0.33733(7) 0.0166(4) Uani 1 1 d . . . . .
N3 N 0.35408(13) 0.24299(10) 0.26929(6) 0.0166(3) Uani 1 1 d . . . . .
N4 N 0.51152(13) 0.22418(10) 0.23194(7) 0.0175(4) Uani 1 1 d . . . . .
O1 O 0.50156(11) 0.47311(8) 0.29476(6) 0.0187(3) Uani 1 1 d . . . . .
O2 O 0.35048(11) 0.42328(8) 0.25179(5) 0.0176(3) Uani 1 1 d . . . . .
O3 O 0.32439(11) 0.51265(8) 0.31716(6) 0.0211(3) Uani 1 1 d . . . . .
H3A H 0.322937 0.538526 0.342630 0.032 Uiso 1 1 d R U . . .
H3B H 0.288137 0.530286 0.295160 0.032 Uiso 1 1 d R U . . .
O4 O 0.46873(12) 0.34531(8) 0.30560(6) 0.0184(3) Uani 1 1 d . . . . .
O5 O 0.44696(11) 0.21068(8) 0.34748(6) 0.0191(3) Uani 1 1 d . . . . .
O6 O 0.60118(10) 0.25584(8) 0.31113(6) 0.0187(3) Uani 1 1 d . . . . .
O7 O 0.6789(5) 0.4629(4) 0.0889(2) 0.038(2) Uani 0.313(8) 1 d G . P . .
H7A H 0.669296 0.484579 0.062719 0.057 Uiso 0.313(8) 1 d G U P . .
H7B H 0.650739 0.424449 0.087757 0.057 Uiso 0.313(8) 1 d G U P . .
H4 H 0.516(3) 0.348(2) 0.3082(15) 0.048(12) Uiso 1 1 d . . . . .

loop_
_atom_site_aniso_label
_atom_site_aniso_U_11
_atom_site_aniso_U_22
_atom_site_aniso_U_33
_atom_site_aniso_U_23
_atom_site_aniso_U_13
_atom_site_aniso_U_12
Cl1 0.0555(4) 0.0283(3) 0.0250(3) 0.0014(3) -0.0043(3) -0.0034(3)
Al1 0.0159(3) 0.0158(3) 0.0151(3) 0.0019(3) 0.0020(2) 0.0007(3)
Al2 0.0148(3) 0.0173(3) 0.0124(3) 0.0003(3) 0.0001(2) 0.0019(3)
C1 0.0169(9) 0.0157(9) 0.0227(10) 0.0033(9) 0.0032(8) -0.0004(8)
C2 0.0217(10) 0.0169(9) 0.0235(10) 0.0045(9) 0.0041(9) 0.0011(9)
C3 0.0217(11) 0.0223(11) 0.0311(12) 0.0082(10) 0.0026(9) -0.0014(9)
C4 0.0221(11) 0.0232(11) 0.0320(12) 0.0071(11) -0.0056(10) -0.0021(10)
C5 0.0246(12) 0.0276(12) 0.0233(11) 0.0071(10) -0.0012(9) -0.0035(10)
C6 0.0184(10) 0.0213(10) 0.0233(10) 0.0036(9) 0.0011(9) -0.0001(9)
C7 0.0230(11) 0.0208(10) 0.0206(10) 0.0010(9) 0.0018(8) 0.0036(9)
C8 0.0243(11) 0.0239(11) 0.0236(11) 0.0031(10) 0.0057(9) -0.0023(10)
C9 0.0274(12) 0.0267(11) 0.0221(10) 0.0072(10) -0.0004(9) -0.0043(10)
C10 0.0424(15) 0.0286(13) 0.0289(12) -0.0027(12) 0.0118(12) -0.0007(12)
C11 0.0259(12) 0.0370(14) 0.0319(13) 0.0054(12) 0.0121(11) -0.0001(11)
C12 0.0208(11) 0.0303(13) 0.0356(13) 0.0110(12) -0.0085(10) -0.0087(10)
C13 0.0220(13) 0.0436(17) 0.069(2) 0.0014(17) -0.0107(14) -0.0041(13)
C14 0.0310(14) 0.0345(14) 0.0511(17) 0.0149(14) -0.0135(13) -0.0103(12)
C15 0.0374(16) 0.062(2) 0.0424(17) 0.0175(17) -0.0158(14) -0.0178(16)
C16 0.0185(10) 0.0192(10) 0.0178(9) 0.0006(9) 0.0052(8) 0.0002(9)
C17 0.0305(12) 0.0316(12) 0.0153(10) 0.0038(10) 0.0043(9) -0.0019(11)
C18 0.0386(14) 0.0385(14) 0.0189(11) -0.0020(11) 0.0097(10) -0.0091(13)
C19 0.0304(13) 0.0301(12) 0.0217(11) 0.0040(11) 0.0087(10) -0.0038(11)
C20 0.0232(11) 0.0238(11) 0.0200(10) 0.0024(9) 0.0048(9) -0.0013(10)
C21 0.0218(10) 0.0171(9) 0.0155(9) 0.0017(8) 0.0041(8) 0.0025(9)
C22 0.0179(10) 0.0172(9) 0.0215(10) 0.0024(9) 0.0053(8) -0.0008(8)
C23 0.0168(10) 0.0169(9) 0.0221(10) 0.0025(9) 0.0022(8) 0.0009(8)
C24 0.0172(10) 0.0178(10) 0.0246(10) 0.0024(9) 0.0014(8) 0.0017(9)
C25 0.0197(10) 0.0161(9) 0.0256(11) -0.0001(9) -0.0008(9) 0.0033(8)
C26 0.0234(11) 0.0177(10) 0.0213(10) 0.0043(9) -0.0021(9) 0.0026(9)
C27 0.0192(10) 0.0178(9) 0.0197(10) 0.0017(9) 0.0015(8) 0.0029(8)
C28 0.0163(9) 0.0164(9) 0.0193(10) -0.0016(8) 0.0021(8) 0.0023(8)
C29 0.0207(10) 0.0188(10) 0.0297(12) 0.0041(10) -0.0038(9) -0.0026(9)
C30 0.0206(11) 0.0300(13) 0.0420(15) 0.0116(12) -0.0046(10) -0.0033(10)
C31 0.0363(15) 0.0311(13) 0.0409(16) -0.0032(13) -0.0105(12) -0.0041(12)
C32 0.0205(11) 0.0319(13) 0.0438(15) 0.0116(13) -0.0056(11) 0.0006(11)
C33 0.0203(10) 0.0230(11) 0.0196(10) 0.0063(9) -0.0012(8) 0.0010(9)
C34 0.0297(13) 0.0444(16) 0.0259(12) 0.0178(13) -0.0008(10) -0.0076(12)
C35 0.0268(11) 0.0205(11) 0.0297(12) 0.0041(10) 0.0048(10) -0.0020(10)
C36 0.0246(11) 0.0302(12) 0.0247(11) 0.0026(10) 0.0048(10) 0.0002(11)
C37 0.0201(10) 0.0141(9) 0.0170(9) -0.0029(8) 0.0016(8) -0.0011(8)
C38 0.0260(11) 0.0199(10) 0.0159(9) -0.0038(9) 0.0010(9) 0.0026(9)
C39 0.0372(13) 0.0216(11) 0.0164(10) -0.0019(9) 0.0075(9) -0.0036(11)
C40 0.0294(12) 0.0189(10) 0.0224(11) -0.0057(9) 0.0086(9) -0.0025(10)
C41 0.0214(11) 0.0224(11) 0.0222(11) -0.0072(9) 0.0026(9) 0.0010(9)
C42 0.0205(10) 0.0182(10) 0.0179(10) -0.0036(9) 0.0002(8) 0.0009(9)
C43 0.0172(9) 0.0180(9) 0.0198(10) -0.0001(9) -0.0010(8) 0.0015(8)
C44 0.0279(12) 0.0262(11) 0.0161(10) 0.0012(9) 0.0018(9) 0.0046(10)
C45 0.0337(13) 0.0297(12) 0.0264(12) -0.0088(11) -0.0077(11) 0.0051(11)
C46 0.0373(14) 0.0265(12) 0.0221(11) 0.0022(10) -0.0017(10) 0.0089(11)
C47 0.0446(17) 0.064(2) 0.0210(12) 0.0132(15) 0.0004(12) 0.0065(17)
C48 0.0318(13) 0.0324(13) 0.0305(13) -0.0057(12) 0.0106(11) -0.0062(12)
C49 0.054(2) 0.059(2) 0.0403(17) 0.0199(17) -0.0085(15) -0.0286(18)
C50 0.052(2) 0.068(2) 0.053(2) -0.026(2) 0.0345(17) -0.0194(19)
C51 0.0254(13) 0.0359(14) 0.0468(16) -0.0008(14) 0.0083(12) -0.0039(12)
C52 0.0191(9) 0.0212(10) 0.0133(8) -0.0011(8) -0.0016(7) 0.0030(9)
C53 0.0202(10) 0.0243(11) 0.0188(9) 0.0014(9) -0.0038(8) 0.0015(9)
C54 0.0240(11) 0.0306(12) 0.0190(10) 0.0001(10) -0.0061(9) 0.0051(10)
C55 0.0279(12) 0.0419(15) 0.0153(10) -0.0040(11) -0.0041(9) 0.0104(12)
C56 0.0251(11) 0.0396(14) 0.0147(10) -0.0011(10) -0.0012(8) 0.0080(11)
C57 0.0186(10) 0.0222(10) 0.0154(9) -0.0010(9) -0.0032(8) 0.0031(9)
C58 0.0194(10) 0.0202(10) 0.0162(9) -0.0030(8) 0.0007(8) 0.0019(9)
C59 0.0152(9) 0.0184(9) 0.0176(9) -0.0015(9) 0.0003(8) 0.0011(8)
C60 0.0203(10) 0.0200(10) 0.0196(10) -0.0013(9) 0.0007(8) 0.0015(9)
C61 0.0168(10) 0.0189(10) 0.0246(11) -0.0017(9) 0.0023(8) 0.0026(9)
C62 0.0157(9) 0.0210(10) 0.0245(10) -0.0001(9) -0.0028(8) -0.0006(9)
C63 0.0176(9) 0.0179(9) 0.0208(10) -0.0018(9) -0.0014(8) 0.0009(8)
C64 0.0174(9) 0.0161(9) 0.0168(9) 0.0020(8) -0.0007(8) 0.0020(8)
C65 0.0155(10) 0.0216(11) 0.0366(13) -0.0037(11) 0.0040(9) 0.0027(9)
C66 0.0243(13) 0.071(2) 0.0456(17) -0.0278(18) 0.0034(12) 0.0123(15)
C67 0.0134(10) 0.0284(12) 0.0368(13) 0.0005(11) 0.0029(9) 0.0011(9)
C68 0.0290(14) 0.0217(12) 0.088(3) 0.0071(16) 0.0122(16) 0.0067(11)
C69 0.0248(11) 0.0263(12) 0.0223(10) -0.0081(10) -0.0063(9) 0.0058(10)
C70 0.0332(15) 0.061(2) 0.0530(19) -0.0357(18) -0.0191(14) 0.0130(15)
C71 0.062(2) 0.079(3) 0.0208(13) 0.0004(16) -0.0067(14) -0.016(2)
C72 0.055(2) 0.0322(15) 0.057(2) -0.0242(16) -0.0275(17) 0.0145(15)
N1 0.0179(8) 0.0153(8) 0.0184(8) 0.0008(7) 0.0036(7) 0.0023(7)
N2 0.0187(8) 0.0136(8) 0.0177(8) 0.0028(7) 0.0039(7) 0.0024(7)
N3 0.0177(8) 0.0196(8) 0.0125(7) 0.0010(7) -0.0003(6) 0.0039(7)
N4 0.0167(8) 0.0201(8) 0.0157(8) -0.0010(7) -0.0016(7) 0.0016(7)
O1 0.0195(7) 0.0191(7) 0.0175(7) 0.0030(6) 0.0009(6) -0.0028(6)
O2 0.0156(7) 0.0206(7) 0.0165(7) 0.0041(6) 0.0002(6) 0.0014(6)
O3 0.0229(8) 0.0186(7) 0.0218(7) 0.0006(7) -0.0013(7) 0.0053(7)
O4 0.0152(8) 0.0182(7) 0.0218(8) 0.0023(6) 0.0014(6) 0.0029(6)
O5 0.0196(7) 0.0224(8) 0.0154(7) 0.0033(7) -0.0008(6) -0.0010(7)
O6 0.0169(7) 0.0212(7) 0.0180(7) -0.0025(7) 0.0007(6) 0.0043(6)
O7 0.046(4) 0.052(4) 0.015(3) 0.017(3) -0.013(2) -0.044(3)

loop_
_atom_type_symbol
_atom_type_description
_atom_type_scat_dispersion_real
_atom_type_scat_dispersion_imag
_atom_type_scat_source
C C 0.0033 0.0016 'International Tables Vol C Tables 4.2.6.8 and 6.1.1.4'
H H 0.0000 0.0000 'International Tables Vol C Tables 4.2.6.8 and 6.1.1.4'
Al Al 0.0645 0.0514 'International Tables Vol C Tables 4.2.6.8 and 6.1.1.4'
Cl Cl 0.1484 0.1585 'International Tables Vol C Tables 4.2.6.8 and 6.1.1.4'
N N 0.0061 0.0033 'International Tables Vol C Tables 4.2.6.8 and 6.1.1.4'
O O 0.0106 0.0060 'International Tables Vol C Tables 4.2.6.8 and 6.1.1.4'

loop_
_exptl_crystal_face_index_h
_exptl_crystal_face_index_k
_exptl_crystal_face_index_l
_exptl_crystal_face_perp_dist
_exptl_oxdiff_crystal_face_indexfrac_h
_exptl_oxdiff_crystal_face_indexfrac_k
_exptl_oxdiff_crystal_face_indexfrac_l
_exptl_oxdiff_crystal_face_x
_exptl_oxdiff_crystal_face_y
_exptl_oxdiff_crystal_face_z
1 1 -5 0.0743 0.9961 0.9979 -4.9994 -0.1213 0.0133 -0.0669
-1 -1 5 0.0743 -0.9961 -0.9979 4.9994 0.1213 -0.0133 0.0669
2 5 -2 0.1416 2.0087 5.0082 -2.0070 -0.1887 0.0265 0.0871
-2 -5 2 0.1416 -2.0087 -5.0082 2.0070 0.1887 -0.0265 -0.0871
0 2 5 0.1614 0.0105 2.0078 4.9947 0.0306 -0.0015 0.1410
0 -1 -5 0.1206 -0.0087 -1.0067 -4.9960 -0.0551 -0.0098 -0.1178
1 -4 -5 0.1311 0.9870 -4.0080 -4.9930 0.0011 0.0698 -0.1829
3 0 5 0.0996 3.0104 0.0121 4.9947 0.0279 0.1583 0.1080
5 0 -2 0.1033 5.0031 0.0089 -2.0032 -0.1180 0.2202 -0.0155
-5 1 4 0.1073 -4.9985 0.9944 4.0008 0.1254 -0.2231 0.0765
0 4 -5 0.1213 0.0005 3.9992 -5.0024 -0.1775 -0.0663 -0.0017
0 -5 1 0.1138 -0.0078 -5.0048 1.0059 0.1383 0.0607 -0.0971
0 0 -1 0.1137 -0.0014 -0.0011 -0.9995 -0.0159 -0.0042 -0.0189
-2 5 -2 0.1455 -1.9959 4.9993 -2.0036 -0.1198 -0.1564 0.0693
-1 1 -5 0.1347 -1.0062 0.9935 -4.9977 -0.0869 -0.0781 -0.0758
-5 5 4 0.1300 -4.9912 4.9992 3.9956 0.0275 -0.2683 0.1693
-5 0 -4 0.1418 -5.0113 -0.0155 -3.9936 0.0225 -0.2455 -0.0980
-4 0 5 0.0837 -3.9978 -0.0034 5.0007 0.1486 -0.1618 0.0767

loop_
_geom_angle_atom_site_label_1
_geom_angle_atom_site_label_2
_geom_angle_atom_site_label_3
_geom_angle
_geom_angle_site_symmetry_1
_geom_angle_site_symmetry_3
_geom_angle_publ_flag
N1 Al1 N2 80.88(8) . . ?
N1 Al1 O3 83.92(7) . . ?
N2 Al1 O3 88.12(8) . . ?
O1 Al1 N1 91.24(8) . . ?
O1 Al1 N2 172.07(9) . . ?
O1 Al1 O3 91.94(8) . . ?
O1 Al1 O4 88.31(8) . . ?
O2 Al1 N1 167.33(8) . . ?
O2 Al1 N2 91.62(8) . . ?
O2 Al1 O1 96.30(8) . . ?
O2 Al1 O3 85.65(8) . . ?
O2 Al1 O4 95.40(8) . . ?
O4 Al1 N1 94.99(8) . . ?
O4 Al1 N2 91.48(8) . . ?
O4 Al1 O3 178.89(8) . . ?
N3 Al2 H4 115.7(12) . . ?
N4 Al2 N3 79.50(8) . . ?
N4 Al2 H4 113.8(12) . . ?
O4 Al2 N3 95.67(8) . . ?
O4 Al2 N4 118.14(8) . . ?
O4 Al2 H4 20.9(11) . . ?
O5 Al2 N3 89.89(8) . . ?
O5 Al2 N4 130.62(9) . . ?
O5 Al2 O4 110.80(8) . . ?
O5 Al2 O6 94.08(8) . . ?
O5 Al2 H4 114.2(12) . . ?
O6 Al2 N3 168.39(8) . . ?
O6 Al2 N4 89.67(8) . . ?
O6 Al2 O4 93.12(8) . . ?
O6 Al2 H4 72.4(12) . . ?
C6 C1 C2 118.2(2) . . ?
O1 C1 C2 120.1(2) . . ?
O1 C1 C6 121.7(2) . . ?
C1 C2 C8 120.3(2) . . ?
C3 C2 C1 117.3(2) . . ?
C3 C2 C8 122.3(2) . . ?
C2 C3 H3 117.3 . . ?
C2 C3 C4 125.5(2) . . ?
C4 C3 H3 117.3 . . ?
C3 C4 C12 120.4(2) . . ?
C5 C4 C3 115.7(2) . . ?
C5 C4 C12 123.9(2) . . ?
C4 C5 H5 118.9 . . ?
C4 C5 C6 122.2(2) . . ?
C6 C5 H5 118.9 . . ?
C1 C6 C7 122.0(2) . . ?
C5 C6 C1 121.1(2) . . ?
C5 C6 C7 116.9(2) . . ?
C6 C7 H7 117.3 . . ?
N1 C7 C6 125.5(2) . . ?
N1 C7 H7 117.3 . . ?
C2 C8 C10 108.9(2) . . ?
C9 C8 C2 111.1(2) . . ?
C9 C8 C10 110.2(2) . . ?
C9 C8 C11 108.0(2) . . ?
C11 C8 C2 111.4(2) . . ?
C11 C8 C10 107.2(2) . . ?
C8 C9 H9A 109.5 . . ?
C8 C9 H9B 109.5 . . ?
C8 C9 H9C 109.5 . . ?
H9A C9 H9B 109.5 . . ?
H9A C9 H9C 109.5 . . ?
H9B C9 H9C 109.5 . . ?
C8 C10 H10A 109.5 . . ?
C8 C10 H10B 109.5 . . ?
C8 C10 H10C 109.5 . . ?
H10A C10 H10B 109.5 . . ?
H10A C10 H10C 109.5 . . ?
H10B C10 H10C 109.5 . . ?
C8 C11 H11A 109.5 . . ?
C8 C11 H11B 109.5 . . ?
C8 C11 H11C 109.5 . . ?
H11A C11 H11B 109.5 . . ?
H11A C11 H11C 109.5 . . ?
H11B C11 H11C 109.5 . . ?
C4 C12 C15 110.8(2) . . ?
C13 C12 C4 110.1(2) . . ?
C13 C12 C14 109.9(2) . . ?
C13 C12 C15 107.9(3) . . ?
C14 C12 C4 109.5(2) . . ?
C14 C12 C15 108.6(3) . . ?
C12 C13 H13A 109.5 . . ?
C12 C13 H13B 109.5 . . ?
C12 C13 H13C 109.5 . . ?
H13A C13 H13B 109.5 . . ?
H13A C13 H13C 109.5 . . ?
H13B C13 H13C 109.5 . . ?
C12 C14 H14A 109.5 . . ?
C12 C14 H14B 109.5 . . ?
C12 C14 H14C 109.5 . . ?
H14A C14 H14B 109.5 . . ?
H14A C14 H14C 109.5 . . ?
H14B C14 H14C 109.5 . . ?
C12 C15 H15A 109.5 . . ?
C12 C15 H15B 109.5 . . ?
C12 C15 H15C 109.5 . . ?
H15A C15 H15B 109.5 . . ?
H15A C15 H15C 109.5 . . ?
H15B C15 H15C 109.5 . . ?
C17 C16 H16 108.0 . . ?
C17 C16 C21 110.58(19) . . ?
C21 C16 H16 108.0 . . ?
N1 C16 H16 108.0 . . ?
N1 C16 C17 116.35(19) . . ?
N1 C16 C21 105.63(17) . . ?
C16 C17 H17A 109.6 . . ?
C16 C17 H17B 109.6 . . ?
C16 C17 C18 110.5(2) . . ?
H17A C17 H17B 108.1 . . ?
C18 C17 H17A 109.6 . . ?
C18 C17 H17B 109.6 . . ?
C17 C18 H18A 109.4 . . ?
C17 C18 H18B 109.4 . . ?
H18A C18 H18B 108.0 . . ?
C19 C18 C17 111.3(2) . . ?
C19 C18 H18A 109.4 . . ?
C19 C18 H18B 109.4 . . ?
C18 C19 H19A 109.2 . . ?
C18 C19 H19B 109.2 . . ?
C18 C19 C20 112.0(2) . . ?
H19A C19 H19B 107.9 . . ?
C20 C19 H19A 109.2 . . ?
C20 C19 H19B 109.2 . . ?
C19 C20 H20A 109.8 . . ?
C19 C20 H20B 109.8 . . ?
H20A C20 H20B 108.3 . . ?
C21 C20 C19 109.4(2) . . ?
C21 C20 H20A 109.8 . . ?
C21 C20 H20B 109.8 . . ?
C16 C21 H21 107.6 . . ?
C20 C21 C16 111.65(18) . . ?
C20 C21 H21 107.6 . . ?
N2 C21 C16 105.09(18) . . ?
N2 C21 C20 116.89(19) . . ?
N2 C21 H21 107.6 . . ?
C23 C22 H22 117.3 . . ?
N2 C22 H22 117.3 . . ?
N2 C22 C23 125.4(2) . . ?
C24 C23 C22 116.4(2) . . ?
C24 C23 C28 121.1(2) . . ?
C28 C23 C22 122.5(2) . . ?
C23 C24 H24 119.2 . . ?
C25 C24 C23 121.6(2) . . ?
C25 C24 H24 119.2 . . ?
C24 C25 C26 116.2(2) . . ?
C24 C25 C29 123.8(2) . . ?
C26 C25 C29 120.1(2) . . ?
C25 C26 H26 117.5 . . ?
C27 C26 C25 125.0(2) . . ?
C27 C26 H26 117.5 . . ?
C26 C27 C28 117.5(2) . . ?
C26 C27 C33 121.9(2) . . ?
C28 C27 C33 120.5(2) . . ?
C23 C28 C27 118.4(2) . . ?
O2 C28 C23 121.7(2) . . ?
O2 C28 C27 119.9(2) . . ?
C25 C29 C30 111.9(2) . . ?
C25 C29 C31 108.6(2) . . ?
C25 C29 C32 110.6(2) . . ?
C31 C29 C30 109.1(2) . . ?
C31 C29 C32 109.0(2) . . ?
C32 C29 C30 107.6(2) . . ?
C29 C30 H30A 109.5 . . ?
C29 C30 H30B 109.5 . . ?
C29 C30 H30C 109.5 . . ?
H30A C30 H30B 109.5 . . ?
H30A C30 H30C 109.5 . . ?
H30B C30 H30C 109.5 . . ?
C29 C31 H31A 109.5 . . ?
C29 C31 H31B 109.5 . . ?
C29 C31 H31C 109.5 . . ?
H31A C31 H31B 109.5 . . ?
H31A C31 H31C 109.5 . . ?
H31B C31 H31C 109.5 . . ?
C29 C32 H32A 109.5 . . ?
C29 C32 H32B 109.5 . . ?
C29 C32 H32C 109.5 . . ?
H32A C32 H32B 109.5 . . ?
H32A C32 H32C 109.5 . . ?
H32B C32 H32C 109.5 . . ?
C27 C33 C34 111.7(2) . . ?
C27 C33 C35 108.97(19) . . ?
C27 C33 C36 112.0(2) . . ?
C34 C33 C35 106.9(2) . . ?
C36 C33 C34 108.0(2) . . ?
C36 C33 C35 109.2(2) . . ?
C33 C34 H34A 109.5 . . ?
C33 C34 H34B 109.5 . . ?
C33 C34 H34C 109.5 . . ?
H34A C34 H34B 109.5 . . ?
H34A C34 H34C 109.5 . . ?
H34B C34 H34C 109.5 . . ?
C33 C35 H35A 109.5 . . ?
C33 C35 H35B 109.5 . . ?
C33 C35 H35C 109.5 . . ?
H35A C35 H35B 109.5 . . ?
H35A C35 H35C 109.5 . . ?
H35B C35 H35C 109.5 . . ?
C33 C36 H36A 109.5 . . ?
C33 C36 H36B 109.5 . . ?
C33 C36 H36C 109.5 . . ?
H36A C36 H36B 109.5 . . ?
H36A C36 H36C 109.5 . . ?
H36B C36 H36C 109.5 . . ?
C42 C37 C38 118.7(2) . . ?
O5 C37 C38 120.0(2) . . ?
O5 C37 C42 121.33(19) . . ?
C37 C38 C44 121.0(2) . . ?
C39 C38 C37 117.5(2) . . ?
C39 C38 C44 121.5(2) . . ?
C38 C39 H39 117.5 . . ?
C38 C39 C40 125.1(2) . . ?
C40 C39 H39 117.5 . . ?
C39 C40 C48 119.8(2) . . ?
C41 C40 C39 116.2(2) . . ?
C41 C40 C48 124.0(2) . . ?
C40 C41 H41 119.0 . . ?
C40 C41 C42 122.0(2) . . ?
C42 C41 H41 119.0 . . ?
C37 C42 C43 121.7(2) . . ?
C41 C42 C37 120.5(2) . . ?
C41 C42 C43 117.6(2) . . ?
C42 C43 H43 117.8 . . ?
N3 C43 C42 124.3(2) . . ?
N3 C43 H43 117.8 . . ?
C38 C44 C45 109.3(2) . . ?
C38 C44 C46 110.2(2) . . ?
C38 C44 C47 112.4(2) . . ?
C46 C44 C45 110.8(2) . . ?
C47 C44 C45 107.2(2) . . ?
C47 C44 C46 106.9(2) . . ?
C44 C45 H45A 109.5 . . ?
C44 C45 H45B 109.5 . . ?
C44 C45 H45C 109.5 . . ?
H45A C45 H45B 109.5 . . ?
H45A C45 H45C 109.5 . . ?
H45B C45 H45C 109.5 . . ?
C44 C46 H46A 109.5 . . ?
C44 C46 H46B 109.5 . . ?
C44 C46 H46C 109.5 . . ?
H46A C46 H46B 109.5 . . ?
H46A C46 H46C 109.5 . . ?
H46B C46 H46C 109.5 . . ?
C44 C47 H47A 109.5 . . ?
C44 C47 H47B 109.5 . . ?
C44 C47 H47C 109.5 . . ?
H47A C47 H47B 109.5 . . ?
H47A C47 H47C 109.5 . . ?
H47B C47 H47C 109.5 . . ?
C40 C48 C50 107.9(2) . . ?
C40 C48 C51 111.4(2) . . ?
C49 C48 C40 111.6(3) . . ?
C49 C48 C50 111.2(3) . . ?
C49 C48 C51 107.7(2) . . ?
C51 C48 C50 107.0(3) . . ?
C48 C49 H49A 109.5 . . ?
C48 C49 H49B 109.5 . . ?
C48 C49 H49C 109.5 . . ?
H49A C49 H49B 109.5 . . ?
H49A C49 H49C 109.5 . . ?
H49B C49 H49C 109.5 . . ?
C48 C50 H50A 109.5 . . ?
C48 C50 H50B 109.5 . . ?
C48 C50 H50C 109.5 . . ?
H50A C50 H50B 109.5 . . ?
H50A C50 H50C 109.5 . . ?
H50B C50 H50C 109.5 . . ?
C48 C51 H51A 109.5 . . ?
C48 C51 H51B 109.5 . . ?
C48 C51 H51C 109.5 . . ?
H51A C51 H51B 109.5 . . ?
H51A C51 H51C 109.5 . . ?
H51B C51 H51C 109.5 . . ?
C53 C52 H52 107.8 . . ?
C57 C52 H52 107.8 . . ?
C57 C52 C53 110.63(18) . . ?
N3 C52 H52 107.8 . . ?
N3 C52 C53 118.12(19) . . ?
N3 C52 C57 104.41(17) . . ?
C52 C53 H53A 110.0 . . ?
C52 C53 H53B 110.0 . . ?
C52 C53 C54 108.50(19) . . ?
H53A C53 H53B 108.4 . . ?
C54 C53 H53A 110.0 . . ?
C54 C53 H53B 110.0 . . ?
C53 C54 H54A 109.2 . . ?
C53 C54 H54B 109.2 . . ?
H54A C54 H54B 107.9 . . ?
C55 C54 C53 112.0(2) . . ?
C55 C54 H54A 109.2 . . ?
C55 C54 H54B 109.2 . . ?
C54 C55 H55A 109.2 . . ?
C54 C55 H55B 109.2 . . ?
H55A C55 H55B 107.9 . . ?
C56 C55 C54 112.2(2) . . ?
C56 C55 H55A 109.2 . . ?
C56 C55 H55B 109.2 . . ?
C55 C56 H56A 109.9 . . ?
C55 C56 H56B 109.9 . . ?
H56A C56 H56B 108.3 . . ?
C57 C56 C55 109.0(2) . . ?
C57 C56 H56A 109.9 . . ?
C57 C56 H56B 109.9 . . ?
C52 C57 H57 108.1 . . ?
C56 C57 C52 109.93(19) . . ?
C56 C57 H57 108.1 . . ?
N4 C57 C52 106.09(17) . . ?
N4 C57 C56 116.12(19) . . ?
N4 C57 H57 108.1 . . ?
C59 C58 H58 117.0 . . ?
N4 C58 H58 117.0 . . ?
N4 C58 C59 126.0(2) . . ?
C60 C59 C58 116.96(19) . . ?
C60 C59 C64 121.5(2) . . ?
C64 C59 C58 121.53(19) . . ?
C59 C60 H60 119.4 . . ?
C61 C60 C59 121.2(2) . . ?
C61 C60 H60 119.4 . . ?
C60 C61 C62 116.5(2) . . ?
C60 C61 C65 122.1(2) . . ?
C62 C61 C65 121.2(2) . . ?
C61 C62 H62 117.5 . . ?
C63 C62 C61 124.9(2) . . ?
C63 C62 H62 117.5 . . ?
C62 C63 C64 117.4(2) . . ?
C62 C63 C69 121.1(2) . . ?
C64 C63 C69 121.41(19) . . ?
C59 C64 C63 118.01(19) . . ?
O6 C64 C59 120.46(19) . . ?
O6 C64 C63 121.53(19) . . ?
C61 C65 C68 108.3(2) . . ?
C66 C65 C61 111.1(2) . . ?
C66 C65 C67 107.9(2) . . ?
C66 C65 C68 109.9(3) . . ?
C67 C65 C61 112.0(2) . . ?
C67 C65 C68 107.5(2) . . ?
C65 C66 H66A 109.5 . . ?
C65 C66 H66B 109.5 . . ?
C65 C66 H66C 109.5 . . ?
H66A C66 H66B 109.5 . . ?
H66A C66 H66C 109.5 . . ?
H66B C66 H66C 109.5 . . ?
C65 C67 H67A 109.5 . . ?
C65 C67 H67B 109.5 . . ?
C65 C67 H67C 109.5 . . ?
H67A C67 H67B 109.5 . . ?
H67A C67 H67C 109.5 . . ?
H67B C67 H67C 109.5 . . ?
C65 C68 H68A 109.5 . . ?
C65 C68 H68B 109.5 . . ?
C65 C68 H68C 109.5 . . ?
H68A C68 H68B 109.5 . . ?
H68A C68 H68C 109.5 . . ?
H68B C68 H68C 109.5 . . ?
C63 C69 C71 109.6(2) . . ?
C63 C69 C72 110.5(2) . . ?
C70 C69 C63 112.5(2) . . ?
C70 C69 C71 109.8(3) . . ?
C70 C69 C72 105.6(3) . . ?
C71 C69 C72 108.8(3) . . ?
C69 C70 H70A 109.5 . . ?
C69 C70 H70B 109.5 . . ?
C69 C70 H70C 109.5 . . ?
H70A C70 H70B 109.5 . . ?
H70A C70 H70C 109.5 . . ?
H70B C70 H70C 109.5 . . ?
C69 C71 H71A 109.5 . . ?
C69 C71 H71B 109.5 . . ?
C69 C71 H71C 109.5 . . ?
H71A C71 H71B 109.5 . . ?
H71A C71 H71C 109.5 . . ?
H71B C71 H71C 109.5 . . ?
C69 C72 H72A 109.5 . . ?
C69 C72 H72B 109.5 . . ?
C69 C72 H72C 109.5 . . ?
H72A C72 H72B 109.5 . . ?
H72A C72 H72C 109.5 . . ?
H72B C72 H72C 109.5 . . ?
C7 N1 Al1 125.14(16) . . ?
C7 N1 C16 120.52(19) . . ?
C16 N1 Al1 114.03(14) . . ?
C21 N2 Al1 113.70(14) . . ?
C22 N2 Al1 124.12(15) . . ?
C22 N2 C21 121.73(19) . . ?
C43 N3 Al2 126.87(15) . . ?
C43 N3 C52 121.78(19) . . ?
C52 N3 Al2 110.78(14) . . ?
C57 N4 Al2 116.79(14) . . ?
C58 N4 Al2 125.41(15) . . ?
C58 N4 C57 117.04(18) . . ?
C1 O1 Al1 131.93(15) . . ?
C28 O2 Al1 131.02(14) . . ?
Al1 O3 H3A 125.4 . . ?
Al1 O3 H3B 125.6 . . ?
H3A O3 H3B 108.9 . . ?
Al1 O4 H4 117(3) . . ?
Al2 O4 Al1 153.17(11) . . ?
Al2 O4 H4 90(3) . . ?
C37 O5 Al2 134.59(14) . . ?
C64 O6 Al2 135.41(14) . . ?
H7A O7 H7B 109.6 . . ?

loop_
_geom_bond_atom_site_label_1
_geom_bond_atom_site_label_2
_geom_bond_distance
_geom_bond_site_symmetry_2
_geom_bond_publ_flag
Al1 N1 1.996(2) . ?
Al1 N2 2.000(2) . ?
Al1 O1 1.8112(17) . ?
Al1 O2 1.8000(17) . ?
Al1 O3 2.0139(18) . ?
Al1 O4 1.9407(18) . ?
Al2 N3 1.992(2) . ?
Al2 N4 1.975(2) . ?
Al2 O4 1.8154(18) . ?
Al2 O5 1.7754(17) . ?
Al2 O6 1.7983(17) . ?
Al2 H4 1.94(4) . ?
C1 C2 1.432(3) . ?
C1 C6 1.420(3) . ?
C1 O1 1.319(3) . ?
C2 C3 1.382(3) . ?
C2 C8 1.530(3) . ?
C3 H3 0.9500 . ?
C3 C4 1.419(4) . ?
C4 C5 1.376(3) . ?
C4 C12 1.532(3) . ?
C5 H5 0.9500 . ?
C5 C6 1.397(3) . ?
C6 C7 1.444(3) . ?
C7 H7 0.9500 . ?
C7 N1 1.280(3) . ?
C8 C9 1.523(4) . ?
C8 C10 1.547(4) . ?
C8 C11 1.526(3) . ?
C9 H9A 0.9800 . ?
C9 H9B 0.9800 . ?
C9 H9C 0.9800 . ?
C10 H10A 0.9800 . ?
C10 H10B 0.9800 . ?
C10 H10C 0.9800 . ?
C11 H11A 0.9800 . ?
C11 H11B 0.9800 . ?
C11 H11C 0.9800 . ?
C12 C13 1.519(4) . ?
C12 C14 1.532(4) . ?
C12 C15 1.542(4) . ?
C13 H13A 0.9800 . ?
C13 H13B 0.9800 . ?
C13 H13C 0.9800 . ?
C14 H14A 0.9800 . ?
C14 H14B 0.9800 . ?
C14 H14C 0.9800 . ?
C15 H15A 0.9800 . ?
C15 H15B 0.9800 . ?
C15 H15C 0.9800 . ?
C16 H16 1.0000 . ?
C16 C17 1.526(3) . ?
C16 C21 1.536(3) . ?
C16 N1 1.478(3) . ?
C17 H17A 0.9900 . ?
C17 H17B 0.9900 . ?
C17 C18 1.538(4) . ?
C18 H18A 0.9900 . ?
C18 H18B 0.9900 . ?
C18 C19 1.526(4) . ?
C19 H19A 0.9900 . ?
C19 H19B 0.9900 . ?
C19 C20 1.530(3) . ?
C20 H20A 0.9900 . ?
C20 H20B 0.9900 . ?
C20 C21 1.527(3) . ?
C21 H21 1.0000 . ?
C21 N2 1.482(3) . ?
C22 H22 0.9500 . ?
C22 C23 1.444(3) . ?
C22 N2 1.286(3) . ?
C23 C24 1.410(3) . ?
C23 C28 1.413(3) . ?
C24 H24 0.9500 . ?
C24 C25 1.380(3) . ?
C25 C26 1.417(3) . ?
C25 C29 1.528(3) . ?
C26 H26 0.9500 . ?
C26 C27 1.387(3) . ?
C27 C28 1.430(3) . ?
C27 C33 1.536(3) . ?
C28 O2 1.316(3) . ?
C29 C30 1.534(4) . ?
C29 C31 1.528(4) . ?
C29 C32 1.532(4) . ?
C30 H30A 0.9800 . ?
C30 H30B 0.9800 . ?
C30 H30C 0.9800 . ?
C31 H31A 0.9800 . ?
C31 H31B 0.9800 . ?
C31 H31C 0.9800 . ?
C32 H32A 0.9800 . ?
C32 H32B 0.9800 . ?
C32 H32C 0.9800 . ?
C33 C34 1.541(3) . ?
C33 C35 1.549(4) . ?
C33 C36 1.538(3) . ?
C34 H34A 0.9800 . ?
C34 H34B 0.9800 . ?
C34 H34C 0.9800 . ?
C35 H35A 0.9800 . ?
C35 H35B 0.9800 . ?
C35 H35C 0.9800 . ?
C36 H36A 0.9800 . ?
C36 H36B 0.9800 . ?
C36 H36C 0.9800 . ?
C37 C38 1.428(3) . ?
C37 C42 1.412(3) . ?
C37 O5 1.327(3) . ?
C38 C39 1.382(4) . ?
C38 C44 1.532(3) . ?
C39 H39 0.9500 . ?
C39 C40 1.408(4) . ?
C40 C41 1.378(4) . ?
C40 C48 1.528(4) . ?
C41 H41 0.9500 . ?
C41 C42 1.405(3) . ?
C42 C43 1.444(3) . ?
C43 H43 0.9500 . ?
C43 N3 1.280(3) . ?
C44 C45 1.535(4) . ?
C44 C46 1.533(4) . ?
C44 C47 1.533(4) . ?
C45 H45A 0.9800 . ?
C45 H45B 0.9800 . ?
C45 H45C 0.9800 . ?
C46 H46A 0.9800 . ?
C46 H46B 0.9800 . ?
C46 H46C 0.9800 . ?
C47 H47A 0.9800 . ?
C47 H47B 0.9800 . ?
C47 H47C 0.9800 . ?
C48 C49 1.509(5) . ?
C48 C50 1.553(4) . ?
C48 C51 1.534(4) . ?
C49 H49A 0.9800 . ?
C49 H49B 0.9800 . ?
C49 H49C 0.9800 . ?
C50 H50A 0.9800 . ?
C50 H50B 0.9800 . ?
C50 H50C 0.9800 . ?
C51 H51A 0.9800 . ?
C51 H51B 0.9800 . ?
C51 H51C 0.9800 . ?
C52 H52 1.0000 . ?
C52 C53 1.529(3) . ?
C52 C57 1.529(3) . ?
C52 N3 1.475(3) . ?
C53 H53A 0.9900 . ?
C53 H53B 0.9900 . ?
C53 C54 1.531(3) . ?
C54 H54A 0.9900 . ?
C54 H54B 0.9900 . ?
C54 C55 1.530(3) . ?
C55 H55A 0.9900 . ?
C55 H55B 0.9900 . ?
C55 C56 1.529(3) . ?
C56 H56A 0.9900 . ?
C56 H56B 0.9900 . ?
C56 C57 1.523(3) . ?
C57 H57 1.0000 . ?
C57 N4 1.486(3) . ?
C58 H58 0.9500 . ?
C58 C59 1.427(3) . ?
C58 N4 1.305(3) . ?
C59 C60 1.408(3) . ?
C59 C64 1.416(3) . ?
C60 H60 0.9500 . ?
C60 C61 1.378(3) . ?
C61 C62 1.413(3) . ?
C61 C65 1.533(3) . ?
C62 H62 0.9500 . ?
C62 C63 1.392(3) . ?
C63 C64 1.431(3) . ?
C63 C69 1.527(3) . ?
C64 O6 1.320(3) . ?
C65 C66 1.528(4) . ?
C65 C67 1.533(3) . ?
C65 C68 1.552(4) . ?
C66 H66A 0.9800 . ?
C66 H66B 0.9800 . ?
C66 H66C 0.9800 . ?
C67 H67A 0.9800 . ?
C67 H67B 0.9800 . ?
C67 H67C 0.9800 . ?
C68 H68A 0.9800 . ?
C68 H68B 0.9800 . ?
C68 H68C 0.9800 . ?
C69 C70 1.526(4) . ?
C69 C71 1.529(4) . ?
C69 C72 1.540(4) . ?
C70 H70A 0.9800 . ?
C70 H70B 0.9800 . ?
C70 H70C 0.9800 . ?
C71 H71A 0.9800 . ?
C71 H71B 0.9800 . ?
C71 H71C 0.9800 . ?
C72 H72A 0.9800 . ?
C72 H72B 0.9800 . ?
C72 H72C 0.9800 . ?
O3 H3A 0.8868 . ?
O3 H3B 0.8864 . ?
O4 H4 0.69(4) . ?
O7 H7A 0.8691 . ?
O7 H7B 0.8689 . ?

loop_
_geom_torsion_atom_site_label_1
_geom_torsion_atom_site_label_2
_geom_torsion_atom_site_label_3
_geom_torsion_atom_site_label_4
_geom_torsion
_geom_torsion_site_symmetry_1
_geom_torsion_site_symmetry_2
_geom_torsion_site_symmetry_3
_geom_torsion_site_symmetry_4
_geom_torsion_publ_flag
C1 C2 C3 C4 0.3(4) . . . . ?
C1 C2 C8 C9 60.2(3) . . . . ?
C1 C2 C8 C10 -61.3(3) . . . . ?
C1 C2 C8 C11 -179.3(2) . . . . ?
C1 C6 C7 N1 9.2(4) . . . . ?
C2 C1 C6 C5 0.5(4) . . . . ?
C2 C1 C6 C7 -178.0(2) . . . . ?
C2 C1 O1 Al1 161.63(16) . . . . ?
C2 C3 C4 C5 -0.3(4) . . . . ?
C2 C3 C4 C12 177.1(2) . . . . ?
C3 C2 C8 C9 -124.1(2) . . . . ?
C3 C2 C8 C10 114.4(3) . . . . ?
C3 C2 C8 C11 -3.5(3) . . . . ?
C3 C4 C5 C6 0.3(4) . . . . ?
C3 C4 C12 C13 -55.4(3) . . . . ?
C3 C4 C12 C14 65.6(3) . . . . ?
C3 C4 C12 C15 -174.7(3) . . . . ?
C4 C5 C6 C1 -0.5(4) . . . . ?
C4 C5 C6 C7 178.1(2) . . . . ?
C5 C4 C12 C13 121.8(3) . . . . ?
C5 C4 C12 C14 -117.3(3) . . . . ?
C5 C4 C12 C15 2.5(4) . . . . ?
C5 C6 C7 N1 -169.3(2) . . . . ?
C6 C1 C2 C3 -0.4(3) . . . . ?
C6 C1 C2 C8 175.6(2) . . . . ?
C6 C1 O1 Al1 -17.5(3) . . . . ?
C6 C7 N1 Al1 -4.3(3) . . . . ?
C6 C7 N1 C16 -177.6(2) . . . . ?
C8 C2 C3 C4 -175.6(2) . . . . ?
C12 C4 C5 C6 -176.9(2) . . . . ?
C16 C17 C18 C19 55.2(3) . . . . ?
C16 C21 N2 Al1 39.4(2) . . . . ?
C16 C21 N2 C22 -133.2(2) . . . . ?
C17 C16 C21 C20 57.9(3) . . . . ?
C17 C16 C21 N2 -174.40(18) . . . . ?
C17 C16 N1 Al1 161.12(17) . . . . ?
C17 C16 N1 C7 -24.9(3) . . . . ?
C17 C18 C19 C20 -55.8(3) . . . . ?
C18 C19 C20 C21 56.0(3) . . . . ?
C19 C20 C21 C16 -57.0(3) . . . . ?
C19 C20 C21 N2 -178.0(2) . . . . ?
C20 C21 N2 Al1 163.83(16) . . . . ?
C20 C21 N2 C22 -8.8(3) . . . . ?
C21 C16 C17 C18 -55.9(3) . . . . ?
C21 C16 N1 Al1 38.0(2) . . . . ?
C21 C16 N1 C7 -148.0(2) . . . . ?
C22 C23 C24 C25 179.4(2) . . . . ?
C22 C23 C28 C27 -174.6(2) . . . . ?
C22 C23 C28 O2 6.2(3) . . . . ?
C23 C22 N2 Al1 4.8(3) . . . . ?
C23 C22 N2 C21 176.6(2) . . . . ?
C23 C24 C25 C26 -3.5(3) . . . . ?
C23 C24 C25 C29 177.0(2) . . . . ?
C23 C28 O2 Al1 -22.1(3) . . . . ?
C24 C23 C28 C27 4.2(3) . . . . ?
C24 C23 C28 O2 -175.1(2) . . . . ?
C24 C25 C26 C27 1.7(3) . . . . ?
C24 C25 C29 C30 11.2(3) . . . . ?
C24 C25 C29 C31 -109.3(3) . . . . ?
C24 C25 C29 C32 131.1(3) . . . . ?
C25 C26 C27 C28 3.0(3) . . . . ?
C25 C26 C27 C33 -172.9(2) . . . . ?
C26 C25 C29 C30 -168.3(2) . . . . ?
C26 C25 C29 C31 71.2(3) . . . . ?
C26 C25 C29 C32 -48.4(3) . . . . ?
C26 C27 C28 C23 -5.8(3) . . . . ?
C26 C27 C28 O2 173.5(2) . . . . ?
C26 C27 C33 C34 1.1(3) . . . . ?
C26 C27 C33 C35 118.9(2) . . . . ?
C26 C27 C33 C36 -120.1(2) . . . . ?
C27 C28 O2 Al1 158.64(17) . . . . ?
C28 C23 C24 C25 0.7(3) . . . . ?
C28 C27 C33 C34 -174.7(2) . . . . ?
C28 C27 C33 C35 -56.9(3) . . . . ?
C28 C27 C33 C36 64.1(3) . . . . ?
C29 C25 C26 C27 -178.8(2) . . . . ?
C33 C27 C28 C23 170.2(2) . . . . ?
C33 C27 C28 O2 -10.6(3) . . . . ?
C37 C38 C39 C40 0.3(4) . . . . ?
C37 C38 C44 C45 61.4(3) . . . . ?
C37 C38 C44 C46 -60.6(3) . . . . ?
C37 C38 C44 C47 -179.7(2) . . . . ?
C37 C42 C43 N3 -7.2(4) . . . . ?
C38 C37 C42 C41 -2.5(3) . . . . ?
C38 C37 C42 C43 -176.3(2) . . . . ?
C38 C37 O5 Al2 -171.08(17) . . . . ?
C38 C39 C40 C41 -0.2(4) . . . . ?
C38 C39 C40 C48 -179.8(2) . . . . ?
C39 C38 C44 C45 -118.4(3) . . . . ?
C39 C38 C44 C46 119.6(3) . . . . ?
C39 C38 C44 C47 0.5(3) . . . . ?
C39 C40 C41 C42 -1.2(3) . . . . ?
C39 C40 C48 C49 -47.4(3) . . . . ?
C39 C40 C48 C50 75.1(3) . . . . ?
C39 C40 C48 C51 -167.8(2) . . . . ?
C40 C41 C42 C37 2.6(4) . . . . ?
C40 C41 C42 C43 176.7(2) . . . . ?
C41 C40 C48 C49 133.1(3) . . . . ?
C41 C40 C48 C50 -104.5(3) . . . . ?
C41 C40 C48 C51 12.6(4) . . . . ?
C41 C42 C43 N3 178.8(2) . . . . ?
C42 C37 C38 C39 1.0(3) . . . . ?
C42 C37 C38 C44 -178.8(2) . . . . ?
C42 C37 O5 Al2 9.5(3) . . . . ?
C42 C43 N3 Al2 0.2(3) . . . . ?
C42 C43 N3 C52 170.7(2) . . . . ?
C44 C38 C39 C40 -179.8(2) . . . . ?
C48 C40 C41 C42 178.4(2) . . . . ?
C52 C53 C54 C55 55.1(3) . . . . ?
C52 C57 N4 Al2 19.8(2) . . . . ?
C52 C57 N4 C58 -169.6(2) . . . . ?
C53 C52 C57 C56 62.3(3) . . . . ?
C53 C52 C57 N4 -171.38(18) . . . . ?
C53 C52 N3 Al2 174.32(16) . . . . ?
C53 C52 N3 C43 2.4(3) . . . . ?
C53 C54 C55 C56 -54.7(3) . . . . ?
C54 C55 C56 C57 55.4(3) . . . . ?
C55 C56 C57 C52 -58.8(3) . . . . ?
C55 C56 C57 N4 -179.2(2) . . . . ?
C56 C57 N4 Al2 142.23(18) . . . . ?
C56 C57 N4 C58 -47.2(3) . . . . ?
C57 C52 C53 C54 -59.1(3) . . . . ?
C57 C52 N3 Al2 50.97(19) . . . . ?
C57 C52 N3 C43 -120.9(2) . . . . ?
C58 C59 C60 C61 -178.1(2) . . . . ?
C58 C59 C64 C63 -175.8(2) . . . . ?
C58 C59 C64 O6 3.2(3) . . . . ?
C59 C58 N4 Al2 -7.5(3) . . . . ?
C59 C58 N4 C57 -177.2(2) . . . . ?
C59 C60 C61 C62 -4.4(3) . . . . ?
C59 C60 C61 C65 172.3(2) . . . . ?
C59 C64 O6 Al2 7.7(3) . . . . ?
C60 C59 C64 C63 4.6(3) . . . . ?
C60 C59 C64 O6 -176.4(2) . . . . ?
C60 C61 C62 C63 1.3(4) . . . . ?
C60 C61 C65 C66 24.1(4) . . . . ?
C60 C61 C65 C67 144.8(2) . . . . ?
C60 C61 C65 C68 -96.8(3) . . . . ?
C61 C62 C63 C64 4.7(4) . . . . ?
C61 C62 C63 C69 -177.9(2) . . . . ?
C62 C61 C65 C66 -159.4(3) . . . . ?
C62 C61 C65 C67 -38.6(3) . . . . ?
C62 C61 C65 C68 79.8(3) . . . . ?
C62 C63 C64 C59 -7.4(3) . . . . ?
C62 C63 C64 O6 173.6(2) . . . . ?
C62 C63 C69 C70 11.7(4) . . . . ?
C62 C63 C69 C71 -110.7(3) . . . . ?
C62 C63 C69 C72 129.4(3) . . . . ?
C63 C64 O6 Al2 -173.29(17) . . . . ?
C64 C59 C60 C61 1.6(4) . . . . ?
C64 C63 C69 C70 -171.1(3) . . . . ?
C64 C63 C69 C71 66.6(3) . . . . ?
C64 C63 C69 C72 -53.4(3) . . . . ?
C65 C61 C62 C63 -175.4(2) . . . . ?
C69 C63 C64 C59 175.2(2) . . . . ?
C69 C63 C64 O6 -3.8(3) . . . . ?
N1 Al1 O1 C1 17.8(2) . . . . ?
N1 Al1 O2 C28 -31.1(5) . . . . ?
N1 C16 C17 C18 -176.4(2) . . . . ?
N1 C16 C21 C20 -175.38(18) . . . . ?
N1 C16 C21 N2 -47.7(2) . . . . ?
N2 Al1 O2 C28 22.2(2) . . . . ?
N2 C22 C23 C24 -177.4(2) . . . . ?
N2 C22 C23 C28 1.4(4) . . . . ?
N3 Al2 O4 Al1 14.3(2) . . . . ?
N3 Al2 O5 C37 -12.7(2) . . . . ?
N3 Al2 O6 C64 7.9(6) . . . . ?
N3 C52 C53 C54 -179.2(2) . . . . ?
N3 C52 C57 C56 -169.61(19) . . . . ?
N3 C52 C57 N4 -43.3(2) . . . . ?
N4 Al2 O4 Al1 95.4(2) . . . . ?
N4 Al2 O5 C37 -88.7(2) . . . . ?
N4 Al2 O6 C64 -13.1(2) . . . . ?
N4 C58 C59 C60 177.3(2) . . . . ?
N4 C58 C59 C64 -2.3(4) . . . . ?
O1 Al1 O2 C28 -157.3(2) . . . . ?
O1 C1 C2 C3 -179.6(2) . . . . ?
O1 C1 C2 C8 -3.6(3) . . . . ?
O1 C1 C6 C5 179.7(2) . . . . ?
O1 C1 C6 C7 1.2(4) . . . . ?
O2 Al1 O1 C1 -172.42(19) . . . . ?
O3 Al1 O1 C1 101.7(2) . . . . ?
O3 Al1 O2 C28 -65.8(2) . . . . ?
O4 Al1 O1 C1 -77.2(2) . . . . ?
O4 Al1 O2 C28 113.8(2) . . . . ?
O4 Al2 O5 C37 83.3(2) . . . . ?
O4 Al2 O6 C64 -131.3(2) . . . . ?
O5 Al2 O4 Al1 -77.7(2) . . . . ?
O5 Al2 O6 C64 117.6(2) . . . . ?
O5 C37 C38 C39 -178.4(2) . . . . ?
O5 C37 C38 C44 1.8(3) . . . . ?
O5 C37 C42 C41 176.9(2) . . . . ?
O5 C37 C42 C43 3.1(3) . . . . ?
O6 Al2 O4 Al1 -173.3(2) . . . . ?
O6 Al2 O5 C37 178.2(2) . . . . ?

loop_
_smtbx_masks_void_nr
_smtbx_masks_void_average_x
_smtbx_masks_void_average_y
_smtbx_masks_void_average_z
_smtbx_masks_void_volume
_smtbx_masks_void_count_electrons
_smtbx_masks_void_content
1 -0.258 0.250 0.000 841.6 142.4 '3 CH2Cl2'
2 -0.812 -0.250 0.500 841.6 142.6 '3 CH2Cl2'
